data_7719406
loop_
_publ_author_name
'Kelly, Conor T.'
'Cuza, Emmelyne'
'Pasquetti, Eoin'
'Quinn, Niall'
'Griffin, Michael'
'Nockemann, Peter'
'M&#xfc;ller-Bunz, Helge'
'Bruno-Colmenarez, Julia'
'Felton, Solveig'
'Lada, Zoi G.'
'Morgan, Grace G.'

_publ_section_title
;
 Symmetric and asymmetric ligands for Fe<sup>III</sup> spin crossover -
 the influence of the <i>C</i><sub>2</sub> axis.
;
_journal_issue 38
_journal_name_full 'Dalton transactions (Cambridge, England : 2003)'
_journal_page_first 14522
_journal_page_last 14532
_journal_paper_doi 10.1039/d5dt01833a
_journal_volume 54
_journal_year 2025
_chemical_formula_moiety 'C21 H26 Fe N4 O4, Cl O4'
_chemical_formula_sum 'C21 H26 Cl Fe N4 O8'
_chemical_formula_weight 553.76
_space_group_crystal_system monoclinic
_space_group_IT_number 14
_space_group_name_Hall '-P 2ybc'
_space_group_name_H-M_alt 'P 1 21/c 1'
_atom_sites_solution_hydrogens geom
_atom_sites_solution_primary direct
_audit_creation_date 2025-03-17
_audit_creation_method
;
Olex2 1.5
(compiled 2025.03.06 svn.red2d20d0 for OlexSys, GUI svn.r7188)
;
_audit_update_record
;
2025-06-04 deposited with the CCDC.	2025-09-05 downloaded from the CCDC.
;
_cell_angle_alpha 90
_cell_angle_beta 91.658(2)
_cell_angle_gamma 90
_cell_formula_units_Z 4
_cell_length_a 9.0288(9)
_cell_length_b 16.4741(16)
_cell_length_c 15.5341(15)
_cell_measurement_reflns_used 9570
_cell_measurement_temperature 293(2)
_cell_measurement_theta_max 28.21
_cell_measurement_theta_min 2.26
_cell_volume 2309.6(4)
_computing_cell_refinement 'Bruker SAINT'
_computing_data_collection 'Bruker SMART'
_computing_data_reduction 'Bruker SAINT'
_computing_molecular_graphics 'Olex2 1.5 (Dolomanov et al., 2009)'
_computing_publication_material 'Olex2 1.5 (Dolomanov et al., 2009)'
_computing_structure_refinement 'SHELXL 2019/3 (Sheldrick, 2015)'
_computing_structure_solution 'SHELXS  (Sheldrick, 2008)'
_diffrn_ambient_temperature 293(2)
_diffrn_detector_area_resol_mean 8.366
_diffrn_measured_fraction_theta_full 0.999
_diffrn_measured_fraction_theta_max 0.992
_diffrn_measurement_device_type 'CCD area detector'
_diffrn_measurement_method '\f and \w scans'
_diffrn_radiation_type MoK\a
_diffrn_radiation_wavelength 0.71073
_diffrn_reflns_av_R_equivalents 0.0175
_diffrn_reflns_av_unetI/netI 0.0157
_diffrn_reflns_Laue_measured_fraction_full 0.999
_diffrn_reflns_Laue_measured_fraction_max 0.992
_diffrn_reflns_limit_h_max 12
_diffrn_reflns_limit_h_min -12
_diffrn_reflns_limit_k_max 21
_diffrn_reflns_limit_k_min -21
_diffrn_reflns_limit_l_max 20
_diffrn_reflns_limit_l_min -20
_diffrn_reflns_number 23310
_diffrn_reflns_point_group_measured_fraction_full 0.999
_diffrn_reflns_point_group_measured_fraction_max 0.992
_diffrn_reflns_theta_full 25.242
_diffrn_reflns_theta_max 28.339
_diffrn_reflns_theta_min 1.802
_exptl_absorpt_coefficient_mu 0.825
_exptl_absorpt_correction_T_max 0.8862
_exptl_absorpt_correction_T_min 0.7065
_exptl_absorpt_correction_type multi-scan
_exptl_absorpt_process_details
;
 SADABS v.2.10 (Bruker,2003) was used for absorption correction. 
 R(int) for selected reflections was 0.047 before and 0.016 after 
 correction. The Ratio of minimum to maximum transmission is 0.797220. 
 The \l/2 correction factor is 0.0015 
;
_exptl_crystal_colour black
_exptl_crystal_colour_primary black
_exptl_crystal_density_diffrn 1.593
_exptl_crystal_density_method 'not measured'
_exptl_crystal_description plate
_exptl_crystal_F_000 1148
_exptl_crystal_size_max 0.5
_exptl_crystal_size_mid 0.5
_exptl_crystal_size_min 0.15
_refine_diff_density_max 0.422
_refine_diff_density_min -0.263
_refine_diff_density_rms 0.056
_refine_ls_extinction_method none
_refine_ls_goodness_of_fit_ref 1.038
_refine_ls_hydrogen_treatment constr
_refine_ls_matrix_type full
_refine_ls_number_parameters 355
_refine_ls_number_reflns 5720
_refine_ls_number_restraints 0
_refine_ls_restrained_S_all 1.038
_refine_ls_R_factor_all 0.0452
_refine_ls_R_factor_gt 0.0385
_refine_ls_shift/su_max 0.001
_refine_ls_shift/su_mean 0.000
_refine_ls_structure_factor_coef Fsqd
_refine_ls_weighting_details 'w=1/[\s^2^(Fo^2^)+(0.0691P)^2^+0.6457P] where P=(Fo^2^+2Fc^2^)/3'
_refine_ls_weighting_scheme calc
_refine_ls_wR_factor_gt 0.1094
_refine_ls_wR_factor_ref 0.1153
_reflns_Friedel_coverage 0.000
_reflns_number_gt 4892
_reflns_number_total 5720
_reflns_threshold_expression 'I > 2\s(I)'
_cod_data_source_file d5dt01833a2.cif
_cod_data_source_block 1-11_mor381
_cod_depositor_comments 'Adding full bibliography for 7719387--7719420.cif.'
_cod_database_code 7719406
_shelx_shelxl_version_number 2019/3
_shelx_space_group_comment
;
The symmetry employed for this shelxl refinement is uniquely defined
by the following loop, which should always be used as a source of
symmetry information in preference to the above space-group names.
They are only intended as comments.
;
_shelx_estimated_absorpt_t_max 0.886
_shelx_estimated_absorpt_t_min 0.683
_olex2_refinement_description
;
1. Fixed Uiso
 At 1.2 times of:
  All C(H) groups, All C(H,H) groups, All N(H) groups
 At 1.5 times of:
  All O(H) groups
2. Others
 Sof(O5B)=Sof(O6B)=Sof(O7B)=Sof(O8B)=1-FVAR(1)
 Sof(O5A)=Sof(O6A)=Sof(O7A)=Sof(O8A)=FVAR(1)
3.a Ternary CH refined with riding coordinates:
 N2(H2B), N3(H3)
3.b Secondary CH2 refined with riding coordinates:
 C8(H8A,H8B), C9(H9A,H9B), C10(H10A,H10B), C11(H11A,H11B), C12(H12A,H12B),
 C13(H13A,H13B), C14(H14A,H14B)
3.c Aromatic/amide H refined with riding coordinates:
 C2(H2), C4(H4), C5(H5), C7(H7), C15(H15), C17(H17), C18(H18), C20(H20)
3.d Idealised tetrahedral OH refined as rotating group:
 O2(H2A), O3(H3A)
;
_olex2_submission_special_instructions 'No special instructions were received'

loop_
_space_group_symop_operation_xyz
'x, y, z'
'-x, y+1/2, -z+1/2'
'-x, -y, -z'
'x, -y-1/2, z-1/2'

loop_
_atom_site_label
_atom_site_type_symbol
_atom_site_fract_x
_atom_site_fract_y
_atom_site_fract_z
_atom_site_U_iso_or_equiv
_atom_site_adp_type
_atom_site_occupancy
_atom_site_site_symmetry_order
_atom_site_calc_flag
_atom_site_refinement_flags_posn
_atom_site_refinement_flags_adp
_atom_site_refinement_flags_occupancy
_atom_site_disorder_assembly
_atom_site_disorder_group
Fe Fe 0.62154(3) 0.22391(2) 0.05590(2) 0.03859(10) Uani 1 1 d . . . . .
O1 O 0.71727(17) 0.15476(8) -0.02521(8) 0.0516(3) Uani 1 1 d . . . . .
C1 C 0.7505(2) 0.07707(10) -0.02589(11) 0.0415(4) Uani 1 1 d . . . . .
C2 C 0.8493(2) 0.04793(12) -0.08645(13) 0.0472(4) Uani 1 1 d . . . . .
H2 H 0.889881 0.083370 -0.125981 0.057 Uiso 1 1 calc R U . . .
C3 C 0.8868(2) -0.03357(13) -0.08759(14) 0.0514(5) Uani 1 1 d . . . . .
O2 O 0.9863(2) -0.06402(11) -0.14405(12) 0.0688(4) Uani 1 1 d . . . . .
H2A H 1.017196 -0.027124 -0.174072 0.103 Uiso 1 1 calc R U . . .
C4 C 0.8239(2) -0.08852(12) -0.03188(16) 0.0587(5) Uani 1 1 d . . . . .
H4 H 0.848043 -0.143334 -0.034416 0.070 Uiso 1 1 calc R U . . .
C5 C 0.7264(2) -0.06115(12) 0.02660(15) 0.0536(5) Uani 1 1 d . . . . .
H5 H 0.683672 -0.098074 0.063760 0.064 Uiso 1 1 calc R U . . .
C6 C 0.68824(19) 0.02144(10) 0.03246(12) 0.0420(4) Uani 1 1 d . . . . .
C7 C 0.5890(2) 0.04504(11) 0.09802(12) 0.0447(4) Uani 1 1 d . . . . .
H7 H 0.547008 0.003609 0.129861 0.054 Uiso 1 1 calc R U . . .
N1 N 0.55224(17) 0.11812(9) 0.11713(9) 0.0427(3) Uani 1 1 d . . . . .
C8 C 0.4511(2) 0.12896(14) 0.18894(13) 0.0534(5) Uani 1 1 d . . . . .
H8A H 0.504285 0.121127 0.243455 0.064 Uiso 1 1 calc R U . . .
H8B H 0.371514 0.089473 0.184808 0.064 Uiso 1 1 calc R U . . .
C9 C 0.3886(2) 0.21374(15) 0.18400(15) 0.0589(5) Uani 1 1 d . . . . .
H9A H 0.316148 0.217210 0.136827 0.071 Uiso 1 1 calc R U . . .
H9B H 0.339253 0.226390 0.236984 0.071 Uiso 1 1 calc R U . . .
N2 N 0.5093(2) 0.27312(10) 0.17045(11) 0.0507(4) Uani 1 1 d . . . . .
H2B H 0.460534 0.323337 0.151180 0.061 Uiso 1 1 calc R U . . .
C10 C 0.5920(3) 0.29402(17) 0.25224(16) 0.0715(7) Uani 1 1 d . . . . .
H10A H 0.527424 0.284128 0.299953 0.086 Uiso 1 1 calc R U . . .
H10B H 0.613950 0.351651 0.251639 0.086 Uiso 1 1 calc R U . . .
C11 C 0.7347(3) 0.24860(19) 0.26905(15) 0.0727(7) Uani 1 1 d . . . . .
H11A H 0.768102 0.259020 0.327917 0.087 Uiso 1 1 calc R U . . .
H11B H 0.714683 0.190911 0.264070 0.087 Uiso 1 1 calc R U . . .
C12 C 0.8571(3) 0.26946(17) 0.21066(17) 0.0702(6) Uani 1 1 d . . . . .
H12A H 0.863522 0.328066 0.206063 0.084 Uiso 1 1 calc R U . . .
H12B H 0.949803 0.250170 0.236257 0.084 Uiso 1 1 calc R U . . .
N3 N 0.83882(19) 0.23462(10) 0.12266(12) 0.0518(4) Uani 1 1 d . . . . .
H3 H 0.878948 0.179413 0.126213 0.062 Uiso 1 1 calc R U . . .
C13 C 0.9305(2) 0.27831(14) 0.06027(18) 0.0616(6) Uani 1 1 d . . . . .
H13A H 0.945065 0.244606 0.010022 0.074 Uiso 1 1 calc R U . . .
H13B H 1.026905 0.290520 0.086324 0.074 Uiso 1 1 calc R U . . .
C14 C 0.8532(2) 0.35593(14) 0.03398(17) 0.0596(5) Uani 1 1 d . . . . .
H14A H 0.857970 0.394643 0.081028 0.072 Uiso 1 1 calc R U . . .
H14B H 0.900945 0.379742 -0.015151 0.072 Uiso 1 1 calc R U . . .
N4 N 0.69784(18) 0.33640(9) 0.01148(10) 0.0452(3) Uani 1 1 d . . . . .
C15 C 0.6215(2) 0.38938(11) -0.03167(12) 0.0476(4) Uani 1 1 d . . . . .
H15 H 0.669193 0.437438 -0.045657 0.057 Uiso 1 1 calc R U . . .
C16 C 0.4705(2) 0.38110(11) -0.06000(11) 0.0456(4) Uani 1 1 d . . . . .
C17 C 0.4022(3) 0.44697(13) -0.10340(14) 0.0586(5) Uani 1 1 d . . . . .
H17 H 0.456006 0.494451 -0.110977 0.070 Uiso 1 1 calc R U . . .
C18 C 0.2594(3) 0.44313(14) -0.13464(14) 0.0641(6) Uani 1 1 d . . . . .
H18 H 0.215913 0.487669 -0.162120 0.077 Uiso 1 1 calc R U . . .
C19 C 0.1797(3) 0.37125(16) -0.12464(13) 0.0612(6) Uani 1 1 d . . . . .
O3 O 0.0379(2) 0.36242(15) -0.15479(14) 0.0893(6) Uani 1 1 d . . . . .
H3A H 0.005245 0.406678 -0.170285 0.134 Uiso 1 1 calc R U . . .
C20 C 0.2430(2) 0.30490(14) -0.08384(13) 0.0532(4) Uani 1 1 d . . . . .
H20 H 0.188805 0.257212 -0.078904 0.064 Uiso 1 1 calc R U . . .
C21 C 0.3877(2) 0.30865(12) -0.04990(10) 0.0430(4) Uani 1 1 d . . . . .
O4 O 0.44355(16) 0.24450(9) -0.01079(9) 0.0509(3) Uani 1 1 d . . . . .
Cl Cl 0.20127(6) 0.05127(4) 0.69945(4) 0.06283(16) Uani 1 1 d . . . . .
O5A O 0.1596(14) 0.0554(7) 0.6118(5) 0.161(5) Uani 0.531(9) 1 d . . P A 1
O6A O 0.2061(9) -0.0381(4) 0.7093(6) 0.117(2) Uani 0.531(9) 1 d . . P A 1
O7A O 0.1084(11) 0.0799(4) 0.7562(5) 0.137(4) Uani 0.531(9) 1 d . . P A 1
O8A O 0.3454(7) 0.0706(4) 0.7196(6) 0.146(4) Uani 0.531(9) 1 d . . P A 1
O5B O 0.2345(12) 0.0911(6) 0.6259(5) 0.132(4) Uani 0.469(9) 1 d . . P A 2
O6B O 0.2855(9) -0.0139(7) 0.7199(5) 0.122(4) Uani 0.469(9) 1 d . . P A 2
O7B O 0.0493(5) 0.0376(5) 0.7108(7) 0.119(3) Uani 0.469(9) 1 d . . P A 2
O8B O 0.2216(13) 0.1191(5) 0.7608(5) 0.157(4) Uani 0.469(9) 1 d . . P A 2

loop_
_atom_site_aniso_label
_atom_site_aniso_U_11
_atom_site_aniso_U_22
_atom_site_aniso_U_33
_atom_site_aniso_U_23
_atom_site_aniso_U_13
_atom_site_aniso_U_12
Fe 0.04664(16) 0.03226(14) 0.03698(14) 0.00188(9) 0.00300(10) 0.00117(9)
O1 0.0791(9) 0.0331(6) 0.0436(7) 0.0010(5) 0.0162(6) 0.0020(6)
C1 0.0488(9) 0.0348(8) 0.0404(8) -0.0037(6) -0.0052(7) -0.0021(7)
C2 0.0525(10) 0.0444(10) 0.0445(9) -0.0056(7) -0.0008(8) -0.0004(8)
C3 0.0459(10) 0.0480(10) 0.0597(11) -0.0166(9) -0.0072(8) 0.0048(8)
O2 0.0685(10) 0.0618(10) 0.0764(11) -0.0184(8) 0.0076(8) 0.0127(8)
C4 0.0578(11) 0.0362(9) 0.0814(15) -0.0062(9) -0.0071(10) 0.0055(8)
C5 0.0523(11) 0.0356(9) 0.0726(13) 0.0056(9) -0.0030(9) -0.0029(8)
C6 0.0417(8) 0.0342(8) 0.0498(9) 0.0013(7) -0.0064(7) -0.0025(7)
C7 0.0450(9) 0.0411(9) 0.0477(10) 0.0117(7) -0.0044(7) -0.0065(7)
N1 0.0459(8) 0.0441(8) 0.0380(7) 0.0070(6) 0.0010(6) -0.0018(6)
C8 0.0557(11) 0.0620(12) 0.0431(9) 0.0085(9) 0.0097(8) -0.0057(9)
C9 0.0510(11) 0.0727(14) 0.0536(11) 0.0015(10) 0.0142(9) 0.0055(10)
N2 0.0558(9) 0.0495(9) 0.0472(9) -0.0023(7) 0.0074(7) 0.0090(7)
C10 0.0886(18) 0.0724(15) 0.0536(13) -0.0208(11) 0.0055(12) 0.0034(13)
C11 0.0869(18) 0.0822(17) 0.0483(12) -0.0051(12) -0.0116(12) -0.0064(14)
C12 0.0691(15) 0.0773(16) 0.0630(14) -0.0022(11) -0.0184(11) -0.0085(12)
N3 0.0480(9) 0.0454(9) 0.0617(10) -0.0010(7) -0.0027(7) 0.0060(7)
C13 0.0425(10) 0.0591(13) 0.0839(16) -0.0087(11) 0.0110(10) -0.0009(9)
C14 0.0529(11) 0.0514(11) 0.0750(14) 0.0005(10) 0.0079(10) -0.0100(9)
N4 0.0504(8) 0.0366(7) 0.0490(8) -0.0003(6) 0.0078(6) -0.0016(6)
C15 0.0648(11) 0.0335(8) 0.0450(9) -0.0002(7) 0.0135(8) -0.0038(8)
C16 0.0640(11) 0.0352(8) 0.0380(8) 0.0011(7) 0.0088(8) 0.0075(8)
C17 0.0865(16) 0.0388(10) 0.0510(11) 0.0029(8) 0.0091(10) 0.0144(10)
C18 0.0849(16) 0.0556(13) 0.0519(12) 0.0052(9) 0.0034(11) 0.0302(11)
C19 0.0640(13) 0.0767(15) 0.0429(10) 0.0025(10) 0.0006(9) 0.0230(11)
O3 0.0710(11) 0.1119(17) 0.0838(13) 0.0164(12) -0.0171(10) 0.0224(11)
C20 0.0568(11) 0.0583(12) 0.0444(10) 0.0059(9) 0.0008(8) 0.0028(9)
C21 0.0547(10) 0.0427(9) 0.0319(8) 0.0016(6) 0.0045(7) 0.0059(7)
O4 0.0569(8) 0.0411(7) 0.0540(8) 0.0124(6) -0.0106(6) -0.0052(6)
Cl 0.0565(3) 0.0682(3) 0.0638(3) 0.0101(2) 0.0014(2) 0.0038(2)
O5A 0.225(10) 0.172(8) 0.083(4) -0.003(4) -0.040(5) 0.117(7)
O6A 0.120(5) 0.070(3) 0.160(6) 0.014(3) -0.016(5) -0.006(3)
O7A 0.163(8) 0.106(5) 0.148(6) 0.002(4) 0.084(5) 0.037(5)
O8A 0.102(4) 0.119(5) 0.215(8) 0.041(5) -0.011(4) -0.046(4)
O5B 0.185(8) 0.141(7) 0.071(4) 0.045(4) 0.035(5) -0.016(5)
O6B 0.109(6) 0.151(9) 0.105(4) 0.026(5) -0.007(4) 0.078(6)
O7B 0.055(3) 0.093(4) 0.209(9) 0.021(5) -0.004(3) -0.008(2)
O8B 0.212(11) 0.125(6) 0.134(6) -0.035(4) 0.021(6) -0.078(7)

loop_
_atom_type_symbol
_atom_type_description
_atom_type_scat_dispersion_real
_atom_type_scat_dispersion_imag
_atom_type_scat_source
C C 0.0033 0.0016 'International Tables Vol C Tables 4.2.6.8 and 6.1.1.4'
H H 0.0000 0.0000 'International Tables Vol C Tables 4.2.6.8 and 6.1.1.4'
N N 0.0061 0.0033 'International Tables Vol C Tables 4.2.6.8 and 6.1.1.4'
O O 0.0106 0.0060 'International Tables Vol C Tables 4.2.6.8 and 6.1.1.4'
Cl Cl 0.1484 0.1585 'International Tables Vol C Tables 4.2.6.8 and 6.1.1.4'
Fe Fe 0.3463 0.8444 'International Tables Vol C Tables 4.2.6.8 and 6.1.1.4'

loop_
_geom_angle_atom_site_label_1
_geom_angle_atom_site_label_2
_geom_angle_atom_site_label_3
_geom_angle
_geom_angle_site_symmetry_1
_geom_angle_site_symmetry_3
_geom_angle_publ_flag
O1 Fe N1 87.15(6) . . ?
O1 Fe N2 164.48(6) . . ?
O1 Fe N3 86.83(7) . . ?
O1 Fe N4 98.60(6) . . ?
N1 Fe N2 77.92(6) . . ?
N1 Fe N3 97.30(6) . . ?
N1 Fe N4 172.10(6) . . ?
N3 Fe N2 90.82(7) . . ?
N4 Fe N2 95.88(6) . . ?
N4 Fe N3 77.74(6) . . ?
O4 Fe O1 97.84(7) . . ?
O4 Fe N1 97.82(6) . . ?
O4 Fe N2 88.49(7) . . ?
O4 Fe N3 164.37(6) . . ?
O4 Fe N4 86.80(6) . . ?
C1 O1 Fe 133.56(12) . . ?
O1 C1 C2 119.28(17) . . ?
O1 C1 C6 122.00(17) . . ?
C2 C1 C6 118.72(17) . . ?
C1 C2 H2 119.9 . . ?
C3 C2 C1 120.10(19) . . ?
C3 C2 H2 119.9 . . ?
C2 C3 C4 121.4(2) . . ?
O2 C3 C2 121.9(2) . . ?
O2 C3 C4 116.70(19) . . ?
C3 O2 H2A 109.5 . . ?
C3 C4 H4 120.5 . . ?
C5 C4 C3 119.04(19) . . ?
C5 C4 H4 120.5 . . ?
C4 C5 H5 119.1 . . ?
C4 C5 C6 121.9(2) . . ?
C6 C5 H5 119.1 . . ?
C1 C6 C7 123.25(16) . . ?
C5 C6 C1 118.80(18) . . ?
C5 C6 C7 117.95(17) . . ?
C6 C7 H7 116.9 . . ?
N1 C7 C6 126.17(16) . . ?
N1 C7 H7 116.9 . . ?
C7 N1 Fe 126.38(13) . . ?
C7 N1 C8 117.26(16) . . ?
C8 N1 Fe 116.36(12) . . ?
N1 C8 H8A 110.1 . . ?
N1 C8 H8B 110.1 . . ?
N1 C8 C9 108.24(16) . . ?
H8A C8 H8B 108.4 . . ?
C9 C8 H8A 110.1 . . ?
C9 C8 H8B 110.1 . . ?
C8 C9 H9A 109.6 . . ?
C8 C9 H9B 109.6 . . ?
H9A C9 H9B 108.2 . . ?
N2 C9 C8 110.05(17) . . ?
N2 C9 H9A 109.6 . . ?
N2 C9 H9B 109.6 . . ?
Fe N2 H2B 105.9 . . ?
C9 N2 Fe 103.08(12) . . ?
C9 N2 H2B 105.9 . . ?
C9 N2 C10 112.45(19) . . ?
C10 N2 Fe 122.39(15) . . ?
C10 N2 H2B 105.9 . . ?
N2 C10 H10A 108.3 . . ?
N2 C10 H10B 108.3 . . ?
N2 C10 C11 115.88(19) . . ?
H10A C10 H10B 107.4 . . ?
C11 C10 H10A 108.3 . . ?
C11 C10 H10B 108.3 . . ?
C10 C11 H11A 108.5 . . ?
C10 C11 H11B 108.5 . . ?
H11A C11 H11B 107.5 . . ?
C12 C11 C10 115.2(2) . . ?
C12 C11 H11A 108.5 . . ?
C12 C11 H11B 108.5 . . ?
C11 C12 H12A 108.8 . . ?
C11 C12 H12B 108.8 . . ?
H12A C12 H12B 107.7 . . ?
N3 C12 C11 114.0(2) . . ?
N3 C12 H12A 108.8 . . ?
N3 C12 H12B 108.8 . . ?
Fe N3 H3 106.0 . . ?
C12 N3 Fe 122.54(15) . . ?
C12 N3 H3 106.0 . . ?
C13 N3 Fe 103.81(13) . . ?
C13 N3 C12 111.41(18) . . ?
C13 N3 H3 106.0 . . ?
N3 C13 H13A 109.9 . . ?
N3 C13 H13B 109.9 . . ?
N3 C13 C14 109.06(17) . . ?
H13A C13 H13B 108.3 . . ?
C14 C13 H13A 109.9 . . ?
C14 C13 H13B 109.9 . . ?
C13 C14 H14A 110.1 . . ?
C13 C14 H14B 110.1 . . ?
H14A C14 H14B 108.4 . . ?
N4 C14 C13 108.04(17) . . ?
N4 C14 H14A 110.1 . . ?
N4 C14 H14B 110.1 . . ?
C14 N4 Fe 115.74(13) . . ?
C15 N4 Fe 126.38(13) . . ?
C15 N4 C14 117.87(17) . . ?
N4 C15 H15 117.0 . . ?
N4 C15 C16 126.00(17) . . ?
C16 C15 H15 117.0 . . ?
C17 C16 C15 118.32(19) . . ?
C17 C16 C21 118.39(19) . . ?
C21 C16 C15 123.23(16) . . ?
C16 C17 H17 119.0 . . ?
C18 C17 C16 122.0(2) . . ?
C18 C17 H17 119.0 . . ?
C17 C18 H18 120.5 . . ?
C17 C18 C19 118.9(2) . . ?
C19 C18 H18 120.5 . . ?
O3 C19 C18 122.4(2) . . ?
O3 C19 C20 116.6(2) . . ?
C20 C19 C18 121.0(2) . . ?
C19 O3 H3A 109.5 . . ?
C19 C20 H20 119.7 . . ?
C19 C20 C21 120.6(2) . . ?
C21 C20 H20 119.7 . . ?
C20 C21 C16 119.05(18) . . ?
O4 C21 C16 122.10(17) . . ?
O4 C21 C20 118.84(18) . . ?
C21 O4 Fe 134.24(13) . . ?
O5A Cl O6A 98.9(6) . . ?
O7A Cl O5A 118.2(5) . . ?
O7A Cl O6A 107.6(5) . . ?
O7A Cl O8A 112.5(6) . . ?
O8A Cl O5A 116.0(6) . . ?
O8A Cl O6A 100.5(4) . . ?
O5B Cl O7B 115.0(5) . . ?
O5B Cl O8B 98.7(6) . . ?
O6B Cl O5B 116.5(6) . . ?
O6B Cl O7B 112.9(5) . . ?
O6B Cl O8B 113.0(6) . . ?
O7B Cl O8B 98.3(6) . . ?

loop_
_geom_bond_atom_site_label_1
_geom_bond_atom_site_label_2
_geom_bond_distance
_geom_bond_site_symmetry_2
_geom_bond_publ_flag
Fe O1 1.9224(13) . ?
Fe N1 2.0899(15) . ?
Fe N2 2.2258(17) . ?
Fe N3 2.1994(17) . ?
Fe N4 2.1006(16) . ?
Fe O4 1.9169(14) . ?
O1 C1 1.315(2) . ?
C1 C2 1.400(3) . ?
C1 C6 1.417(3) . ?
C2 H2 0.9300 . ?
C2 C3 1.385(3) . ?
C3 O2 1.369(3) . ?
C3 C4 1.385(3) . ?
O2 H2A 0.8200 . ?
C4 H4 0.9300 . ?
C4 C5 1.360(3) . ?
C5 H5 0.9300 . ?
C5 C6 1.407(3) . ?
C6 C7 1.430(3) . ?
C7 H7 0.9300 . ?
C7 N1 1.286(3) . ?
N1 C8 1.473(2) . ?
C8 H8A 0.9700 . ?
C8 H8B 0.9700 . ?
C8 C9 1.507(3) . ?
C9 H9A 0.9700 . ?
C9 H9B 0.9700 . ?
C9 N2 1.484(3) . ?
N2 H2B 0.9800 . ?
N2 C10 1.495(3) . ?
C10 H10A 0.9700 . ?
C10 H10B 0.9700 . ?
C10 C11 1.506(4) . ?
C11 H11A 0.9700 . ?
C11 H11B 0.9700 . ?
C11 C12 1.490(4) . ?
C12 H12A 0.9700 . ?
C12 H12B 0.9700 . ?
C12 N3 1.487(3) . ?
N3 H3 0.9800 . ?
N3 C13 1.480(3) . ?
C13 H13A 0.9700 . ?
C13 H13B 0.9700 . ?
C13 C14 1.507(3) . ?
C14 H14A 0.9700 . ?
C14 H14B 0.9700 . ?
C14 N4 1.472(3) . ?
N4 C15 1.288(3) . ?
C15 H15 0.9300 . ?
C15 C16 1.427(3) . ?
C16 C17 1.410(3) . ?
C16 C21 1.420(3) . ?
C17 H17 0.9300 . ?
C17 C18 1.366(3) . ?
C18 H18 0.9300 . ?
C18 C19 1.397(4) . ?
C19 O3 1.358(3) . ?
C19 C20 1.379(3) . ?
O3 H3A 0.8200 . ?
C20 H20 0.9300 . ?
C20 C21 1.396(3) . ?
C21 O4 1.313(2) . ?
Cl O5A 1.404(7) . ?
Cl O6A 1.480(6) . ?
Cl O7A 1.321(5) . ?
Cl O8A 1.367(5) . ?
Cl O5B 1.358(6) . ?
Cl O6B 1.348(7) . ?
Cl O7B 1.407(5) . ?
Cl O8B 1.477(7) . ?

loop_
_geom_hbond_atom_site_label_D
_geom_hbond_atom_site_label_H
_geom_hbond_atom_site_label_A
_geom_hbond_distance_DH
_geom_hbond_distance_HA
_geom_hbond_distance_DA
_geom_hbond_angle_DHA
_geom_hbond_site_symmetry_A
_geom_hbond_publ_flag
O2 H2A O7A 0.82 2.24 3.055(8) 174.3 1_654 yes
O2 H2A O7B 0.82 2.11 2.879(8) 156.1 1_654 yes
O3 H3A O6A 0.82 2.18 2.855(7) 139.1 2 yes

loop_
_geom_torsion_atom_site_label_1
_geom_torsion_atom_site_label_2
_geom_torsion_atom_site_label_3
_geom_torsion_atom_site_label_4
_geom_torsion
_geom_torsion_site_symmetry_1
_geom_torsion_site_symmetry_2
_geom_torsion_site_symmetry_3
_geom_torsion_site_symmetry_4
_geom_torsion_publ_flag
Fe O1 C1 C2 -166.24(14) . . . . ?
Fe O1 C1 C6 14.3(3) . . . . ?
Fe N1 C8 C9 15.9(2) . . . . ?
Fe N2 C10 C11 -26.0(3) . . . . ?
Fe N3 C13 C14 54.2(2) . . . . ?
Fe N4 C15 C16 -1.9(3) . . . . ?
O1 C1 C2 C3 179.35(17) . . . . ?
O1 C1 C6 C5 178.54(17) . . . . ?
O1 C1 C6 C7 -2.0(3) . . . . ?
C1 C2 C3 O2 -178.04(18) . . . . ?
C1 C2 C3 C4 2.6(3) . . . . ?
C1 C6 C7 N1 -5.6(3) . . . . ?
C2 C1 C6 C5 -0.9(3) . . . . ?
C2 C1 C6 C7 178.51(16) . . . . ?
C2 C3 C4 C5 -1.8(3) . . . . ?
C3 C4 C5 C6 -0.4(3) . . . . ?
O2 C3 C4 C5 178.82(19) . . . . ?
C4 C5 C6 C1 1.7(3) . . . . ?
C4 C5 C6 C7 -177.72(19) . . . . ?
C5 C6 C7 N1 173.83(18) . . . . ?
C6 C1 C2 C3 -1.2(3) . . . . ?
C6 C7 N1 Fe 1.9(3) . . . . ?
C6 C7 N1 C8 -178.28(17) . . . . ?
C7 N1 C8 C9 -163.89(18) . . . . ?
N1 C8 C9 N2 -47.0(2) . . . . ?
C8 C9 N2 Fe 52.84(19) . . . . ?
C8 C9 N2 C10 -80.9(2) . . . . ?
C9 N2 C10 C11 97.5(3) . . . . ?
N2 C10 C11 C12 69.2(3) . . . . ?
C10 C11 C12 N3 -75.2(3) . . . . ?
C11 C12 N3 Fe 36.8(3) . . . . ?
C11 C12 N3 C13 160.4(2) . . . . ?
C12 N3 C13 C14 -79.6(2) . . . . ?
N3 C13 C14 N4 -48.1(2) . . . . ?
C13 C14 N4 Fe 17.2(2) . . . . ?
C13 C14 N4 C15 -163.88(19) . . . . ?
C14 N4 C15 C16 179.35(18) . . . . ?
N4 C15 C16 C17 177.19(18) . . . . ?
N4 C15 C16 C21 -5.6(3) . . . . ?
C15 C16 C17 C18 178.17(19) . . . . ?
C15 C16 C21 C20 -176.56(17) . . . . ?
C15 C16 C21 O4 2.4(3) . . . . ?
C16 C17 C18 C19 -1.2(3) . . . . ?
C16 C21 O4 Fe 9.6(3) . . . . ?
C17 C16 C21 C20 0.7(3) . . . . ?
C17 C16 C21 O4 179.57(17) . . . . ?
C17 C18 C19 O3 -179.2(2) . . . . ?
C17 C18 C19 C20 0.1(3) . . . . ?
C18 C19 C20 C21 1.4(3) . . . . ?
C19 C20 C21 C16 -1.7(3) . . . . ?
C19 C20 C21 O4 179.33(18) . . . . ?
O3 C19 C20 C21 -179.3(2) . . . . ?
C20 C21 O4 Fe -171.46(14) . . . . ?
C21 C16 C17 C18 0.8(3) . . . . ?
